data_4075856
loop_
_publ_author_name
'MacKay, Bruce A.'
'Patrick, Brian O.'
'Fryzuk, Michael D.'

_publ_section_title
;
 Hydroalumination of a Dinuclear Tantalum Dinitrogen Complex:
 N&#x2212;N Bond Cleavage and Ancillary Ligand Rearrangement
;
_journal_issue 16
_journal_name_full Organometallics
_journal_page_first 3836
_journal_paper_doi 10.1021/om050208z
_journal_volume 24
_journal_year 2005
_chemical_formula_sum 'C52 H73 Al N6 P2 Si4 Ta2'
_chemical_formula_weight 1345.34
_space_group_IT_number 61
_symmetry_cell_setting orthorhombic
_symmetry_space_group_name_Hall '-P 2ac 2ab'
_symmetry_space_group_name_H-M 'P b c a'
_atom_sites_solution_hydrogens geom
_atom_sites_solution_primary direct
_atom_sites_solution_secondary difmap
_audit_creation_method SHELXL-97
_cell_angle_alpha 90.00
_cell_angle_beta 90.00
_cell_angle_gamma 90.00
_cell_formula_units_Z 8
_cell_length_a 20.4244(5)
_cell_length_b 19.9666(5)
_cell_length_c 29.2898(8)
_cell_measurement_reflns_used 35665
_cell_measurement_temperature 173(2)
_cell_measurement_theta_max 29.12
_cell_measurement_theta_min 2.35
_cell_volume 11944.6(5)
_computing_structure_refinement 'SHELXL-97 (Sheldrick, 1997)'
_diffrn_ambient_temperature 173(2)
_diffrn_detector_area_resol_mean 11.76
_diffrn_measured_fraction_theta_full 0.934
_diffrn_measured_fraction_theta_max 0.934
_diffrn_measurement_device_type 'Rigaku/ADSC CCD'
_diffrn_measurement_method 'area detector'
_diffrn_radiation_monochromator graphite
_diffrn_radiation_source 'fine-focus sealed tube'
_diffrn_radiation_type MoK\a
_diffrn_radiation_wavelength 0.71069
_diffrn_reflns_av_R_equivalents 0.0000
_diffrn_reflns_av_sigmaI/netI 0.0986
_diffrn_reflns_limit_h_max 26
_diffrn_reflns_limit_h_min -27
_diffrn_reflns_limit_k_max 27
_diffrn_reflns_limit_k_min -16
_diffrn_reflns_limit_l_max 39
_diffrn_reflns_limit_l_min -34
_diffrn_reflns_number 83972
_diffrn_reflns_theta_full 29.12
_diffrn_reflns_theta_max 29.12
_diffrn_reflns_theta_min 2.35
_exptl_absorpt_coefficient_mu 3.848
_exptl_absorpt_correction_T_max 1.000
_exptl_absorpt_correction_T_min 0.442
_exptl_absorpt_correction_type multi-scan
_exptl_crystal_colour yellow
_exptl_crystal_density_diffrn 1.496
_exptl_crystal_density_method 'not measured'
_exptl_crystal_description chip
_exptl_crystal_F_000 5376
_exptl_crystal_size_max 0.50
_exptl_crystal_size_mid 0.30
_exptl_crystal_size_min 0.15
_refine_diff_density_max 2.023
_refine_diff_density_min -1.774
_refine_diff_density_rms 0.146
_refine_ls_extinction_method none
_refine_ls_goodness_of_fit_ref 0.833
_refine_ls_hydrogen_treatment mixed
_refine_ls_matrix_type full
_refine_ls_number_parameters 605
_refine_ls_number_reflns 14991
_refine_ls_number_restraints 0
_refine_ls_restrained_S_all 0.833
_refine_ls_R_factor_all 0.0771
_refine_ls_R_factor_gt 0.0344
_refine_ls_shift/su_max 0.003
_refine_ls_shift/su_mean 0.000
_refine_ls_structure_factor_coef Fsqd
_refine_ls_weighting_details 'calc w=1/[\s^2^(Fo^2^)+(0.0000P)^2^+0.0000P] where P=(Fo^2^+2Fc^2^)/3'
_refine_ls_weighting_scheme calc
_refine_ls_wR_factor_gt 0.0726
_refine_ls_wR_factor_ref 0.0870
_reflns_number_gt 9395
_reflns_number_total 14991
_reflns_threshold_expression >2sigma(I)
_cod_data_source_file om050208zsi20050317_122159.cif
_cod_data_source_block mf457Cpd5
_cod_original_sg_symbol_H-M 'P bca'
_cod_database_code 4075856

loop_
_symmetry_equiv_pos_as_xyz
'x, y, z'
'x+1/2, -y+1/2, -z'
'-x, y+1/2, -z+1/2'
'-x+1/2, -y, z+1/2'
'-x, -y, -z'
'-x-1/2, y-1/2, z'
'x, -y-1/2, z-1/2'
'x-1/2, y, -z-1/2'

loop_
_atom_site_label
_atom_site_type_symbol
_atom_site_fract_x
_atom_site_fract_y
_atom_site_fract_z
_atom_site_U_iso_or_equiv
_atom_site_adp_type
_atom_site_occupancy
_atom_site_symmetry_multiplicity
_atom_site_calc_flag
_atom_site_refinement_flags
_atom_site_disorder_assembly
_atom_site_disorder_group
Ta1 Ta 0.017432(9) 0.190232(9) 0.115690(7) 0.01791(5) Uani 1 1 d . A .
Ta2 Ta 0.091421(9) 0.246711(9) 0.189728(7) 0.01795(5) Uani 1 1 d . A .
P1 P -0.07014(7) 0.08646(7) 0.12135(6) 0.0299(3) Uani 1 1 d . A .
P2 P 0.04817(7) 0.37013(6) 0.19733(5) 0.0222(3) Uani 1 1 d . . .
Si1 Si 0.05708(8) 0.02968(7) 0.09143(6) 0.0340(4) Uani 1 1 d . A .
Si2 Si -0.13754(7) 0.19895(8) 0.07453(6) 0.0289(3) Uani 1 1 d . A .
Si3 Si 0.09752(8) 0.33468(7) 0.29050(5) 0.0299(3) Uani 1 1 d . . .
Si4 Si 0.12562(7) 0.45596(7) 0.11841(5) 0.0263(3) Uani 1 1 d . . .
Al1 Al 0.16216(7) 0.30282(7) 0.11170(5) 0.0209(3) Uani 1 1 d . A .
N1 N 0.0546(2) 0.11455(19) 0.07587(15) 0.0239(9) Uani 1 1 d . . .
N2 N -0.06374(19) 0.2381(2) 0.09066(15) 0.0234(9) Uani 1 1 d . . .
N3 N 0.08974(19) 0.26132(18) 0.25857(14) 0.0202(8) Uani 1 1 d . . .
N4 N 0.1553(2) 0.3888(2) 0.08816(15) 0.0250(9) Uani 1 1 d . . .
N5 N 0.08386(18) 0.25632(18) 0.11654(14) 0.0199(8) Uani 1 1 d . . .
N6 N 0.02562(19) 0.18357(19) 0.18071(14) 0.0221(9) Uani 1 1 d . . .
C1 C -0.0279(3) 0.0073(3) 0.1105(3) 0.0501(19) Uani 1 1 d . . .
H1A H -0.0508 -0.0184 0.0864 0.060 Uiso 1 1 calc R A .
H1B H -0.0263 -0.0202 0.1386 0.060 Uiso 1 1 calc R . .
C2 C -0.1190(3) 0.1070(3) 0.0718(2) 0.0341(13) Uani 1 1 d . . .
H2A H -0.1601 0.0807 0.0719 0.041 Uiso 1 1 calc R A .
H2B H -0.0946 0.0964 0.0435 0.041 Uiso 1 1 calc R . .
C3 C 0.1129(4) 0.0169(4) 0.1406(3) 0.066(2) Uani 1 1 d . . .
H3A H 0.1582 0.0240 0.1308 0.100 Uiso 1 1 calc R A .
H3B H 0.1079 -0.0288 0.1522 0.100 Uiso 1 1 calc R . .
H3C H 0.1020 0.0489 0.1648 0.100 Uiso 1 1 calc R . .
C4 C 0.0806(3) -0.0240(3) 0.0424(3) 0.0526(19) Uani 1 1 d . . .
H4A H 0.0536 -0.0126 0.0159 0.079 Uiso 1 1 calc R A .
H4B H 0.0738 -0.0712 0.0504 0.079 Uiso 1 1 calc R . .
H4C H 0.1268 -0.0166 0.0351 0.079 Uiso 1 1 calc R . .
C5 C -0.1624(3) 0.2270(4) 0.0168(2) 0.0502(17) Uani 1 1 d . . .
H5A H -0.1705 0.2753 0.0172 0.075 Uiso 1 1 calc R A .
H5B H -0.2024 0.2035 0.0076 0.075 Uiso 1 1 calc R . .
H5C H -0.1273 0.2169 -0.0050 0.075 Uiso 1 1 calc R . .
C6 C -0.2048(3) 0.2141(3) 0.1161(2) 0.0446(16) Uani 1 1 d . . .
H6A H -0.1884 0.2072 0.1472 0.067 Uiso 1 1 calc R A .
H6B H -0.2408 0.1828 0.1101 0.067 Uiso 1 1 calc R . .
H6C H -0.2206 0.2602 0.1129 0.067 Uiso 1 1 calc R . .
C7A C 0.0938(6) 0.1309(6) 0.0389(4) 0.020(3) Uiso 0.51(2) 1 d P A 1
C8A C 0.1633(7) 0.1185(7) 0.0386(5) 0.036(3) Uiso 0.51(2) 1 d P A 1
H8A H 0.1844 0.0986 0.0641 0.043 Uiso 0.51(2) 1 calc PR A 1
C9A C 0.1984(7) 0.1365(7) 0.0000(5) 0.040(4) Uiso 0.51(2) 1 d P A 1
H9A H 0.2443 0.1291 -0.0013 0.048 Uiso 0.51(2) 1 calc PR A 1
C10A C 0.1656(8) 0.1660(8) -0.0373(6) 0.049(4) Uiso 0.51(2) 1 d P A 1
H10A H 0.1903 0.1775 -0.0636 0.058 Uiso 0.51(2) 1 calc PR A 1
C11A C 0.1014(9) 0.1784(8) -0.0373(6) 0.053(4) Uiso 0.51(2) 1 d P A 1
H11A H 0.0812 0.1991 -0.0629 0.064 Uiso 0.51(2) 1 calc PR A 1
C12A C 0.0640(9) 0.1605(8) 0.0014(5) 0.044(4) Uiso 0.51(2) 1 d P A 1
H12A H 0.0182 0.1687 0.0017 0.053 Uiso 0.51(2) 1 calc PR A 1
C13 C -0.1293(3) 0.0731(3) 0.1668(2) 0.0376(14) Uani 1 1 d . . .
C14 C -0.1808(3) 0.0283(3) 0.1626(2) 0.0435(16) Uani 1 1 d . A .
H14 H -0.1840 0.0011 0.1361 0.052 Uiso 1 1 calc R . .
C15 C -0.2272(3) 0.0228(4) 0.1963(3) 0.054(2) Uani 1 1 d . . .
H15 H -0.2621 -0.0084 0.1932 0.065 Uiso 1 1 calc R A .
C16 C -0.2232(3) 0.0626(4) 0.2343(3) 0.055(2) Uani 1 1 d . A .
H16 H -0.2563 0.0598 0.2570 0.066 Uiso 1 1 calc R . .
C17 C -0.1717(4) 0.1067(4) 0.2404(3) 0.061(2) Uani 1 1 d . . .
H17 H -0.1686 0.1331 0.2673 0.073 Uiso 1 1 calc R A .
C18 C -0.1242(3) 0.1116(4) 0.2061(2) 0.0493(17) Uani 1 1 d . A .
H18 H -0.0883 0.1414 0.2097 0.059 Uiso 1 1 calc R . .
C19 C -0.0649(2) 0.3083(2) 0.08046(19) 0.0259(11) Uani 1 1 d . A .
C20 C -0.1057(3) 0.3525(3) 0.1043(2) 0.0340(14) Uani 1 1 d . . .
H20 H -0.1301 0.3369 0.1298 0.041 Uiso 1 1 calc R A .
C21 C -0.1108(3) 0.4188(3) 0.0910(2) 0.0441(16) Uani 1 1 d . A .
H21 H -0.1393 0.4480 0.1072 0.053 Uiso 1 1 calc R . .
C22 C -0.0755(3) 0.4431(3) 0.0550(3) 0.0510(19) Uani 1 1 d . . .
H22 H -0.0796 0.4887 0.0462 0.061 Uiso 1 1 calc R A .
C23 C -0.0336(3) 0.4005(3) 0.0315(2) 0.0491(18) Uani 1 1 d . A .
H23 H -0.0083 0.4169 0.0067 0.059 Uiso 1 1 calc R . .
C24 C -0.0288(3) 0.3334(3) 0.0444(2) 0.0375(14) Uani 1 1 d . . .
H24 H -0.0001 0.3045 0.0281 0.045 Uiso 1 1 calc R A .
C25 C 0.0950(3) 0.4026(2) 0.24547(18) 0.0285(12) Uani 1 1 d . . .
H25A H 0.0738 0.4433 0.2578 0.034 Uiso 1 1 calc R . .
H25B H 0.1399 0.4143 0.2357 0.034 Uiso 1 1 calc R . .
C26 C 0.0505(2) 0.4305(2) 0.15158(18) 0.0255(11) Uani 1 1 d . . .
H26A H 0.0323 0.4725 0.1644 0.031 Uiso 1 1 calc R . .
H26B H 0.0184 0.4147 0.1286 0.031 Uiso 1 1 calc R . .
C27 C 0.0289(4) 0.3415(3) 0.3319(2) 0.0509(19) Uani 1 1 d . . .
H27A H -0.0117 0.3518 0.3155 0.076 Uiso 1 1 calc R . .
H27B H 0.0383 0.3773 0.3538 0.076 Uiso 1 1 calc R . .
H27C H 0.0239 0.2989 0.3482 0.076 Uiso 1 1 calc R . .
C28 C 0.1765(4) 0.3366(3) 0.3222(2) 0.057(2) Uani 1 1 d . . .
H28A H 0.1792 0.2976 0.3425 0.085 Uiso 1 1 calc R . .
H28B H 0.1789 0.3777 0.3405 0.085 Uiso 1 1 calc R . .
H28C H 0.2130 0.3356 0.3005 0.085 Uiso 1 1 calc R . .
C29 C 0.1877(3) 0.4923(3) 0.1582(2) 0.0459(16) Uani 1 1 d . . .
H29A H 0.2082 0.4563 0.1758 0.069 Uiso 1 1 calc R . .
H29B H 0.1662 0.5238 0.1790 0.069 Uiso 1 1 calc R . .
H29C H 0.2213 0.5160 0.1405 0.069 Uiso 1 1 calc R . .
C30 C 0.0949(3) 0.5235(3) 0.0798(2) 0.0394(15) Uani 1 1 d . . .
H30A H 0.1320 0.5446 0.0641 0.059 Uiso 1 1 calc R . .
H30B H 0.0715 0.5572 0.0978 0.059 Uiso 1 1 calc R . .
H30C H 0.0651 0.5041 0.0571 0.059 Uiso 1 1 calc R . .
C31 C 0.0799(2) 0.2013(2) 0.28522(17) 0.0228(10) Uani 1 1 d . . .
C32 C 0.1329(3) 0.1652(3) 0.3021(2) 0.0350(14) Uani 1 1 d . . .
H32 H 0.1761 0.1783 0.2941 0.042 Uiso 1 1 calc R . .
C33 C 0.1234(3) 0.1105(3) 0.3303(2) 0.0428(16) Uani 1 1 d . . .
H33 H 0.1601 0.0866 0.3418 0.051 Uiso 1 1 calc R . .
C34 C 0.0612(3) 0.0908(3) 0.3419(2) 0.0422(15) Uani 1 1 d . . .
H34 H 0.0547 0.0538 0.3618 0.051 Uiso 1 1 calc R . .
C35 C 0.0083(3) 0.1250(3) 0.3243(2) 0.0404(15) Uani 1 1 d . . .
H35 H -0.0349 0.1108 0.3315 0.048 Uiso 1 1 calc R . .
C36 C 0.0177(3) 0.1801(3) 0.29637(19) 0.0305(12) Uani 1 1 d . . .
H36 H -0.0191 0.2036 0.2847 0.037 Uiso 1 1 calc R . .
C37 C -0.0363(3) 0.3738(3) 0.21844(18) 0.0294(12) Uani 1 1 d . . .
C38 C -0.0742(3) 0.3156(3) 0.2222(2) 0.0353(13) Uani 1 1 d . . .
H38 H -0.0563 0.2739 0.2130 0.042 Uiso 1 1 calc R . .
C39 C -0.1376(3) 0.3181(4) 0.2393(2) 0.0525(18) Uani 1 1 d . . .
H39 H -0.1632 0.2785 0.2414 0.063 Uiso 1 1 calc R . .
C40 C -0.1632(3) 0.3801(4) 0.2533(3) 0.058(2) Uani 1 1 d . . .
H40 H -0.2063 0.3825 0.2653 0.070 Uiso 1 1 calc R . .
C41 C -0.1266(3) 0.4367(4) 0.2498(2) 0.0508(18) Uani 1 1 d . . .
H41 H -0.1443 0.4784 0.2592 0.061 Uiso 1 1 calc R . .
C42 C -0.0636(3) 0.4339(3) 0.2326(2) 0.0429(15) Uani 1 1 d . . .
H42 H -0.0385 0.4739 0.2304 0.052 Uiso 1 1 calc R . .
C43 C 0.1735(2) 0.3980(3) 0.04222(19) 0.0259(11) Uani 1 1 d . . .
C44 C 0.2157(3) 0.4496(3) 0.0290(2) 0.0310(12) Uani 1 1 d . . .
H44 H 0.2354 0.4769 0.0517 0.037 Uiso 1 1 calc R . .
C45 C 0.2293(3) 0.4618(3) -0.0168(2) 0.0391(15) Uani 1 1 d . . .
H45 H 0.2566 0.4983 -0.0251 0.047 Uiso 1 1 calc R . .
C46 C 0.2033(3) 0.4212(3) -0.0502(2) 0.0398(15) Uani 1 1 d . . .
H46 H 0.2121 0.4296 -0.0815 0.048 Uiso 1 1 calc R . .
C47 C 0.1640(3) 0.3677(3) -0.0374(2) 0.0373(14) Uani 1 1 d . . .
H47 H 0.1470 0.3385 -0.0601 0.045 Uiso 1 1 calc R . .
C48 C 0.1495(3) 0.3564(3) 0.0080(2) 0.0312(13) Uani 1 1 d . . .
H48 H 0.1225 0.3195 0.0160 0.037 Uiso 1 1 calc R . .
C49 C 0.2414(2) 0.2502(3) 0.09777(19) 0.0272(11) Uani 1 1 d . . .
H49A H 0.2307 0.2020 0.1005 0.033 Uiso 1 1 calc R A .
H49B H 0.2541 0.2588 0.0657 0.033 Uiso 1 1 calc R . .
C50 C 0.3007(3) 0.2654(3) 0.1287(2) 0.0375(14) Uani 1 1 d . A .
H50 H 0.2853 0.2644 0.1611 0.045 Uiso 1 1 calc R . .
C51 C 0.3273(3) 0.3351(3) 0.1191(3) 0.0551(19) Uani 1 1 d . . .
H51A H 0.3642 0.3442 0.1395 0.083 Uiso 1 1 calc R A .
H51B H 0.2927 0.3683 0.1243 0.083 Uiso 1 1 calc R . .
H51C H 0.3421 0.3377 0.0873 0.083 Uiso 1 1 calc R . .
C52 C 0.3541(3) 0.2136(4) 0.1237(3) 0.068(2) Uani 1 1 d . . .
H52A H 0.3706 0.2140 0.0922 0.102 Uiso 1 1 calc R A .
H52B H 0.3364 0.1692 0.1308 0.102 Uiso 1 1 calc R . .
H52C H 0.3899 0.2240 0.1447 0.102 Uiso 1 1 calc R . .
C7B C 0.0840(5) 0.1398(6) 0.0334(3) 0.029(4) Uiso 0.49(2) 1 d PG A 2
C8B C 0.1507(5) 0.1313(5) 0.0260(4) 0.034(4) Uiso 0.49(2) 1 d PG A 2
H8B H 0.1771 0.1105 0.0486 0.041 Uiso 0.49(2) 1 calc PR A 2
C9B C 0.1788(5) 0.1532(6) -0.0146(5) 0.042(4) Uiso 0.49(2) 1 d PG A 2
H9B H 0.2243 0.1473 -0.0197 0.051 Uiso 0.49(2) 1 calc PR A 2
C10B C 0.1402(7) 0.1835(6) -0.0477(3) 0.053(5) Uiso 0.49(2) 1 d PG A 2
H10B H 0.1594 0.1985 -0.0755 0.064 Uiso 0.49(2) 1 calc PR A 2
C11B C 0.0735(7) 0.1921(6) -0.0403(3) 0.053(5) Uiso 0.49(2) 1 d PG A 2
H11B H 0.0471 0.2129 -0.0630 0.063 Uiso 0.49(2) 1 calc PR A 2
C12B C 0.0454(5) 0.1702(6) 0.0003(4) 0.044(4) Uiso 0.49(2) 1 d PG A 2
H12B H -0.0002 0.1761 0.0053 0.053 Uiso 0.49(2) 1 calc PR A 2
H72 H 0.162(3) 0.322(3) 0.174(2) 0.046(18) Uiso 1 1 d . . .
H73 H 0.169(3) 0.197(3) 0.184(2) 0.038(16) Uiso 1 1 d . . .

loop_
_atom_site_aniso_label
_atom_site_aniso_U_11
_atom_site_aniso_U_22
_atom_site_aniso_U_33
_atom_site_aniso_U_23
_atom_site_aniso_U_13
_atom_site_aniso_U_12
Ta1 0.01914(9) 0.01770(8) 0.01689(9) 0.00002(8) -0.00116(8) 0.00146(8)
Ta2 0.02045(8) 0.01861(8) 0.01479(9) 0.00070(8) -0.00057(8) 0.00154(8)
P1 0.0299(7) 0.0242(6) 0.0354(9) 0.0005(6) 0.0004(7) -0.0056(6)
P2 0.0286(6) 0.0219(6) 0.0162(7) 0.0010(5) 0.0005(5) 0.0055(5)
Si1 0.0378(9) 0.0244(7) 0.0397(10) -0.0067(7) -0.0064(8) 0.0085(7)
Si2 0.0243(7) 0.0364(8) 0.0261(8) -0.0039(7) -0.0056(6) 0.0022(6)
Si3 0.0486(9) 0.0236(7) 0.0173(8) 0.0010(6) -0.0074(7) -0.0010(7)
Si4 0.0383(8) 0.0200(6) 0.0206(8) 0.0012(6) 0.0021(7) 0.0005(6)
Al1 0.0219(7) 0.0213(7) 0.0197(8) 0.0007(6) 0.0032(6) -0.0008(6)
N1 0.031(2) 0.024(2) 0.017(2) -0.0084(17) 0.0022(19) 0.0052(18)
N2 0.023(2) 0.026(2) 0.021(2) 0.0021(18) -0.0047(17) 0.0052(17)
N3 0.0240(19) 0.0201(19) 0.016(2) 0.0012(16) -0.0020(17) -0.0012(17)
N4 0.036(2) 0.022(2) 0.018(2) -0.0001(17) 0.0029(19) 0.0016(18)
N5 0.0227(19) 0.0206(18) 0.016(2) 0.0005(18) -0.0008(16) 0.0080(16)
N6 0.025(2) 0.026(2) 0.015(2) 0.0066(17) 0.0066(17) 0.0024(18)
C1 0.048(4) 0.020(3) 0.082(6) -0.001(3) 0.002(4) 0.002(3)
C2 0.031(3) 0.035(3) 0.036(4) -0.008(3) -0.004(3) -0.009(2)
C3 0.089(6) 0.049(4) 0.061(5) -0.002(4) -0.031(5) 0.017(4)
C4 0.065(5) 0.034(3) 0.059(5) -0.018(3) -0.009(4) 0.012(3)
C5 0.043(4) 0.068(4) 0.039(4) -0.002(3) -0.018(3) 0.001(3)
C6 0.019(2) 0.075(4) 0.040(4) -0.014(4) 0.004(3) -0.006(3)
C13 0.034(3) 0.036(3) 0.044(4) 0.010(3) 0.001(3) -0.008(3)
C14 0.037(3) 0.044(3) 0.050(4) 0.008(3) 0.002(3) -0.013(3)
C15 0.035(3) 0.063(4) 0.064(6) 0.029(4) -0.003(4) -0.015(3)
C16 0.037(3) 0.080(5) 0.049(5) 0.031(4) 0.006(3) -0.004(4)
C17 0.070(5) 0.080(5) 0.032(4) 0.012(4) 0.011(4) -0.012(4)
C18 0.044(4) 0.063(4) 0.041(4) 0.001(3) 0.005(3) -0.018(3)
C19 0.027(2) 0.023(2) 0.028(3) 0.001(2) -0.011(2) 0.004(2)
C20 0.033(3) 0.032(3) 0.037(4) 0.000(2) -0.005(3) 0.012(2)
C21 0.044(4) 0.036(3) 0.052(5) 0.001(3) -0.006(3) 0.019(3)
C22 0.057(4) 0.031(3) 0.065(5) 0.009(3) -0.015(4) 0.016(3)
C23 0.059(4) 0.041(3) 0.047(4) 0.020(3) -0.003(3) 0.005(3)
C24 0.042(3) 0.033(3) 0.037(4) 0.009(3) -0.002(3) 0.002(3)
C25 0.043(3) 0.023(2) 0.019(3) 0.002(2) -0.004(2) 0.001(2)
C26 0.030(3) 0.027(2) 0.019(3) 0.006(2) -0.002(2) 0.008(2)
C27 0.095(6) 0.033(3) 0.025(3) 0.000(3) 0.014(4) 0.012(3)
C28 0.083(5) 0.042(3) 0.046(5) 0.008(3) -0.039(4) -0.014(4)
C29 0.050(4) 0.045(4) 0.043(4) -0.005(3) -0.004(3) -0.015(3)
C30 0.060(4) 0.028(3) 0.030(3) 0.009(2) 0.012(3) 0.012(3)
C31 0.034(3) 0.021(2) 0.013(2) 0.0012(19) 0.001(2) -0.001(2)
C32 0.028(3) 0.037(3) 0.039(4) 0.011(3) -0.002(3) 0.004(2)
C33 0.046(4) 0.039(3) 0.044(4) 0.017(3) -0.007(3) 0.012(3)
C34 0.063(4) 0.029(3) 0.034(4) 0.010(3) -0.004(3) 0.001(3)
C35 0.043(3) 0.036(3) 0.042(4) 0.011(3) 0.008(3) -0.006(3)
C36 0.029(3) 0.031(3) 0.031(3) 0.007(2) -0.003(2) 0.003(2)
C37 0.037(3) 0.036(3) 0.015(3) 0.005(2) -0.002(2) 0.016(2)
C38 0.030(3) 0.045(3) 0.031(3) 0.002(3) 0.006(2) 0.013(3)
C39 0.036(3) 0.070(5) 0.051(5) 0.008(4) 0.012(3) 0.012(3)
C40 0.034(3) 0.100(6) 0.042(4) 0.003(4) 0.010(3) 0.028(4)
C41 0.051(4) 0.067(4) 0.034(4) -0.008(4) 0.004(3) 0.030(4)
C42 0.050(4) 0.044(3) 0.035(4) -0.003(3) 0.003(3) 0.023(3)
C43 0.026(3) 0.029(3) 0.023(3) 0.004(2) 0.003(2) 0.005(2)
C44 0.035(3) 0.030(3) 0.029(3) -0.001(2) 0.007(2) -0.002(2)
C45 0.042(3) 0.035(3) 0.039(4) 0.010(3) 0.016(3) 0.003(3)
C46 0.043(3) 0.045(3) 0.032(4) 0.010(3) 0.007(3) 0.013(3)
C47 0.041(3) 0.049(3) 0.022(3) -0.008(3) -0.001(3) 0.003(3)
C48 0.031(3) 0.032(3) 0.030(3) -0.006(2) 0.004(2) -0.002(2)
C49 0.026(2) 0.026(2) 0.030(3) -0.003(2) 0.002(2) -0.003(2)
C50 0.031(3) 0.040(3) 0.041(4) -0.003(3) -0.002(3) 0.004(3)
C51 0.041(4) 0.048(4) 0.076(6) -0.008(4) -0.011(4) -0.010(3)
C52 0.049(4) 0.056(4) 0.098(7) 0.005(5) -0.015(5) 0.016(4)

loop_
_atom_type_symbol
_atom_type_description
_atom_type_scat_dispersion_real
_atom_type_scat_dispersion_imag
_atom_type_scat_source
C C 0.0033 0.0016 'International Tables Vol C Tables 4.2.6.8 and 6.1.1.4'
H H 0.0000 0.0000 'International Tables Vol C Tables 4.2.6.8 and 6.1.1.4'
N N 0.0061 0.0033 'International Tables Vol C Tables 4.2.6.8 and 6.1.1.4'
Si Si 0.0817 0.0704 'International Tables Vol C Tables 4.2.6.8 and 6.1.1.4'
P P 0.1023 0.0942 'International Tables Vol C Tables 4.2.6.8 and 6.1.1.4'
Al Al 0.0645 0.0514 'International Tables Vol C Tables 4.2.6.8 and 6.1.1.4'
Ta Ta -0.7052 6.5227 'International Tables Vol C Tables 4.2.6.8 and 6.1.1.4'

loop_
_geom_angle_atom_site_label_1
_geom_angle_atom_site_label_2
_geom_angle_atom_site_label_3
_geom_angle
N5 Ta1 N6 88.45(17)
N5 Ta1 N2 105.03(16)
N6 Ta1 N2 117.29(17)
N5 Ta1 N1 104.78(16)
N6 Ta1 N1 118.74(17)
N2 Ta1 N1 116.05(17)
N5 Ta1 P1 173.47(12)
N6 Ta1 P1 86.81(12)
N2 Ta1 P1 81.16(12)
N1 Ta1 P1 73.72(12)
N5 Ta1 Ta2 48.67(12)
N6 Ta1 Ta2 39.78(12)
N2 Ta1 Ta2 120.82(12)
N1 Ta1 Ta2 121.50(12)
P1 Ta1 Ta2 126.44(4)
N6 Ta2 N3 103.01(16)
N6 Ta2 N5 82.39(16)
N3 Ta2 N5 165.73(14)
N6 Ta2 P2 113.86(12)
N3 Ta2 P2 77.07(10)
N5 Ta2 P2 88.66(10)
N6 Ta2 Ta1 41.19(12)
N3 Ta2 Ta1 142.57(11)
N5 Ta2 Ta1 41.20(10)
P2 Ta2 Ta1 104.79(3)
N6 Ta2 Al1 120.32(13)
N3 Ta2 Al1 136.57(11)
N5 Ta2 Al1 39.24(11)
P2 Ta2 Al1 82.71(4)
Ta1 Ta2 Al1 79.66(3)
N6 Ta2 H72 158.8(17)
N3 Ta2 H72 97.5(17)
N5 Ta2 H72 76.4(17)
P2 Ta2 H72 65.6(15)
Ta1 Ta2 H72 117.6(17)
Al1 Ta2 H72 39.1(17)
N6 Ta2 H73 103.6(16)
N3 Ta2 H73 100.4(18)
N5 Ta2 H73 91.0(18)
P2 Ta2 H73 142.1(16)
Ta1 Ta2 H73 99.6(17)
Al1 Ta2 H73 73.5(17)
H72 Ta2 H73 77(2)
C2 P1 C13 104.8(3)
C2 P1 C1 108.4(3)
C13 P1 C1 108.3(3)
C2 P1 Ta1 98.06(18)
C13 P1 Ta1 126.0(2)
C1 P1 Ta1 109.5(2)
C26 P2 C25 108.9(2)
C26 P2 C37 104.4(2)
C25 P2 C37 102.6(3)
C26 P2 Ta2 123.76(17)
C25 P2 Ta2 102.85(16)
C37 P2 Ta2 112.49(18)
N1 Si1 C3 110.6(3)
N1 Si1 C4 111.4(3)
C3 Si1 C4 111.3(3)
N1 Si1 C1 106.3(2)
C3 Si1 C1 107.8(4)
C4 Si1 C1 109.4(3)
N2 Si2 C5 110.2(3)
N2 Si2 C6 112.6(2)
C5 Si2 C6 110.3(3)
N2 Si2 C2 105.8(2)
C5 Si2 C2 108.2(3)
C6 Si2 C2 109.6(3)
N3 Si3 C27 110.0(3)
N3 Si3 C28 111.4(3)
C27 Si3 C28 109.0(3)
N3 Si3 C25 103.0(2)
C27 Si3 C25 112.4(3)
C28 Si3 C25 110.9(3)
N4 Si4 C29 112.6(3)
N4 Si4 C30 111.7(3)
C29 Si4 C30 109.0(3)
N4 Si4 C26 110.1(2)
C29 Si4 C26 109.6(3)
C30 Si4 C26 103.5(2)
N5 Al1 N4 115.25(19)
N5 Al1 C49 117.2(2)
N4 Al1 C49 118.5(2)
N5 Al1 Ta2 47.39(13)
N4 Al1 Ta2 127.38(15)
C49 Al1 Ta2 111.27(17)
N5 Al1 H72 91.3(17)
N4 Al1 H72 100.2(17)
C49 Al1 H72 108.2(17)
Ta2 Al1 H72 46.4(17)
C7A N1 C7B 12.1(7)
C7A N1 Si1 114.4(6)
C7B N1 Si1 122.6(5)
C7A N1 Ta1 119.0(6)
C7B N1 Ta1 112.2(5)
Si1 N1 Ta1 125.0(2)
C19 N2 Si2 111.3(3)
C19 N2 Ta1 123.0(3)
Si2 N2 Ta1 125.5(2)
C31 N3 Si3 114.8(3)
C31 N3 Ta2 114.7(3)
Si3 N3 Ta2 130.5(2)
C43 N4 Si4 119.0(3)
C43 N4 Al1 117.1(3)
Si4 N4 Al1 123.9(3)
Al1 N5 Ta1 165.0(2)
Al1 N5 Ta2 93.36(17)
Ta1 N5 Ta2 90.13(16)
Ta2 N6 Ta1 99.03(17)
P1 C1 Si1 106.4(3)
P1 C1 H1A 110.4
Si1 C1 H1A 110.4
P1 C1 H1B 110.4
Si1 C1 H1B 110.4
H1A C1 H1B 108.6
P1 C2 Si2 107.4(3)
P1 C2 H2A 110.2
Si2 C2 H2A 110.2
P1 C2 H2B 110.2
Si2 C2 H2B 110.2
H2A C2 H2B 108.5
Si1 C3 H3A 109.5
Si1 C3 H3B 109.5
H3A C3 H3B 109.5
Si1 C3 H3C 109.5
H3A C3 H3C 109.5
H3B C3 H3C 109.5
Si1 C4 H4A 109.5
Si1 C4 H4B 109.5
H4A C4 H4B 109.5
Si1 C4 H4C 109.5
H4A C4 H4C 109.5
H4B C4 H4C 109.5
Si2 C5 H5A 109.5
Si2 C5 H5B 109.5
H5A C5 H5B 109.5
Si2 C5 H5C 109.5
H5A C5 H5C 109.5
H5B C5 H5C 109.5
Si2 C6 H6A 109.5
Si2 C6 H6B 109.5
H6A C6 H6B 109.5
Si2 C6 H6C 109.5
H6A C6 H6C 109.5
H6B C6 H6C 109.5
N1 C7A C12A 117.8(11)
N1 C7A C8A 122.3(12)
C12A C7A C8A 119.9(11)
C9A C8A C7A 118.1(13)
C9A C8A H8A 120.9
C7A C8A H8A 120.9
C8A C9A C10A 119.6(12)
C8A C9A H9A 120.2
C10A C9A H9A 120.2
C11A C10A C9A 123.1(15)
C11A C10A H10A 118.5
C9A C10A H10A 118.4
C10A C11A C12A 118.8(16)
C10A C11A H11A 120.6
C12A C11A H11A 120.6
C7A C12A C11A 120.5(15)
C7A C12A H12A 119.8
C11A C12A H12A 119.8
C18 C13 C14 119.3(6)
C18 C13 P1 118.5(4)
C14 C13 P1 122.2(5)
C15 C14 C13 120.7(7)
C15 C14 H14 119.6
C13 C14 H14 119.6
C16 C15 C14 119.8(6)
C16 C15 H15 120.1
C14 C15 H15 120.1
C15 C16 C17 121.3(7)
C15 C16 H16 119.4
C17 C16 H16 119.4
C16 C17 C18 118.7(7)
C16 C17 H17 120.7
C18 C17 H17 120.7
C13 C18 C17 120.3(6)
C13 C18 H18 119.9
C17 C18 H18 119.9
C24 C19 C20 118.0(5)
C24 C19 N2 120.3(5)
C20 C19 N2 121.5(5)
C21 C20 C19 120.5(6)
C21 C20 H20 119.7
C19 C20 H20 119.7
C22 C21 C20 121.2(6)
C22 C21 H21 119.4
C20 C21 H21 119.4
C21 C22 C23 119.3(6)
C21 C22 H22 120.3
C23 C22 H22 120.3
C22 C23 C24 119.8(7)
C22 C23 H23 120.1
C24 C23 H23 120.1
C19 C24 C23 121.2(6)
C19 C24 H24 119.4
C23 C24 H24 119.4
P2 C25 Si3 107.4(3)
P2 C25 H25A 110.2
Si3 C25 H25A 110.2
P2 C25 H25B 110.2
Si3 C25 H25B 110.2
H25A C25 H25B 108.5
P2 C26 Si4 125.7(3)
P2 C26 H26A 105.9
Si4 C26 H26A 105.9
P2 C26 H26B 105.9
Si4 C26 H26B 105.9
H26A C26 H26B 106.2
Si3 C27 H27A 109.5
Si3 C27 H27B 109.5
H27A C27 H27B 109.5
Si3 C27 H27C 109.5
H27A C27 H27C 109.5
H27B C27 H27C 109.5
Si3 C28 H28A 109.5
Si3 C28 H28B 109.5
H28A C28 H28B 109.5
Si3 C28 H28C 109.5
H28A C28 H28C 109.5
H28B C28 H28C 109.5
Si4 C29 H29A 109.5
Si4 C29 H29B 109.5
H29A C29 H29B 109.5
Si4 C29 H29C 109.5
H29A C29 H29C 109.5
H29B C29 H29C 109.5
Si4 C30 H30A 109.5
Si4 C30 H30B 109.5
H30A C30 H30B 109.5
Si4 C30 H30C 109.5
H30A C30 H30C 109.5
H30B C30 H30C 109.5
C36 C31 C32 118.3(5)
C36 C31 N3 120.7(4)
C32 C31 N3 121.0(5)
C33 C32 C31 120.8(5)
C33 C32 H32 119.6
C31 C32 H32 119.6
C34 C33 C32 120.3(5)
C34 C33 H33 119.9
C32 C33 H33 119.9
C33 C34 C35 119.4(5)
C33 C34 H34 120.3
C35 C34 H34 120.3
C34 C35 C36 120.3(6)
C34 C35 H35 119.8
C36 C35 H35 119.8
C31 C36 C35 120.8(5)
C31 C36 H36 119.6
C35 C36 H36 119.6
C42 C37 C38 118.1(5)
C42 C37 P2 120.9(5)
C38 C37 P2 120.9(4)
C39 C38 C37 121.0(6)
C39 C38 H38 119.5
C37 C38 H38 119.5
C38 C39 C40 118.9(7)
C38 C39 H39 120.6
C40 C39 H39 120.6
C41 C40 C39 120.4(6)
C41 C40 H40 119.8
C39 C40 H40 119.8
C40 C41 C42 120.4(6)
C40 C41 H41 119.8
C42 C41 H41 119.8
C41 C42 C37 121.2(6)
C41 C42 H42 119.4
C37 C42 H42 119.4
C48 C43 C44 117.2(5)
C48 C43 N4 121.2(5)
C44 C43 N4 121.6(5)
C45 C44 C43 121.4(5)
C45 C44 H44 119.3
C43 C44 H44 119.3
C46 C45 C44 120.2(6)
C46 C45 H45 119.9
C44 C45 H45 119.9
C45 C46 C47 119.1(6)
C45 C46 H46 120.5
C47 C46 H46 120.5
C48 C47 C46 120.6(6)
C48 C47 H47 119.7
C46 C47 H47 119.7
C47 C48 C43 121.4(5)
C47 C48 H48 119.3
C43 C48 H48 119.3
C50 C49 Al1 114.7(4)
C50 C49 H49A 108.6
Al1 C49 H49A 108.6
C50 C49 H49B 108.6
Al1 C49 H49B 108.6
H49A C49 H49B 107.6
C52 C50 C51 110.5(5)
C52 C50 C49 112.1(5)
C51 C50 C49 110.6(5)
C52 C50 H50 107.8
C51 C50 H50 107.8
C49 C50 H50 107.8
C50 C51 H51A 109.5
C50 C51 H51B 109.5
H51A C51 H51B 109.5
C50 C51 H51C 109.5
H51A C51 H51C 109.5
H51B C51 H51C 109.5
C50 C52 H52A 109.5
C50 C52 H52B 109.5
H52A C52 H52B 109.5
C50 C52 H52C 109.5
H52A C52 H52C 109.5
H52B C52 H52C 109.5
C8B C7B C12B 120.0
C8B C7B N1 119.3(7)
C12B C7B N1 120.6(7)
C7B C8B C9B 120.0
C7B C8B H8B 120.0
C9B C8B H8B 120.0
C10B C9B C8B 120.0
C10B C9B H9B 120.0
C8B C9B H9B 120.0
C9B C10B C11B 120.0
C9B C10B H10B 120.0
C11B C10B H10B 120.0
C12B C11B C10B 120.0
C12B C11B H11B 120.0
C10B C11B H11B 120.0
C11B C12B C7B 120.0
C11B C12B H12B 120.0
C7B C12B H12B 120.0

loop_
_geom_bond_atom_site_label_1
_geom_bond_atom_site_label_2
_geom_bond_distance
Ta1 N5 1.893(4)
Ta1 N6 1.916(4)
Ta1 N2 2.049(4)
Ta1 N1 2.054(4)
Ta1 P1 2.7422(13)
Ta1 Ta2 2.8737(3)
Ta2 N6 1.862(4)
Ta2 N3 2.038(4)
Ta2 N5 2.158(4)
Ta2 P2 2.6272(13)
Ta2 Al1 2.9268(15)
Ta2 H72 2.13(6)
Ta2 H73 1.87(5)
P1 C2 1.807(6)
P1 C13 1.818(6)
P1 C1 1.829(6)
P2 C26 1.803(5)
P2 C25 1.822(5)
P2 C37 1.833(6)
Si1 N1 1.755(4)
Si1 C3 1.853(7)
Si1 C4 1.855(6)
Si1 C1 1.877(6)
Si2 N2 1.763(4)
Si2 C5 1.852(7)
Si2 C6 1.860(6)
Si2 C2 1.877(6)
Si3 N3 1.745(4)
Si3 C27 1.858(7)
Si3 C28 1.862(6)
Si3 C25 1.892(5)
Si4 N4 1.717(4)
Si4 C29 1.869(6)
Si4 C30 1.870(5)
Si4 C26 1.886(5)
Al1 N5 1.855(4)
Al1 N4 1.856(4)
Al1 C49 1.973(5)
Al1 H72 1.85(6)
N1 C7A 1.385(11)
N1 C7B 1.470(9)
N2 C19 1.433(6)
N3 C31 1.444(6)
N4 C43 1.408(7)
C1 H1A 0.9900
C1 H1B 0.9900
C2 H2A 0.9900
C2 H2B 0.9900
C3 H3A 0.9800
C3 H3B 0.9800
C3 H3C 0.9800
C4 H4A 0.9800
C4 H4B 0.9800
C4 H4C 0.9800
C5 H5A 0.9800
C5 H5B 0.9800
C5 H5C 0.9800
C6 H6A 0.9800
C6 H6B 0.9800
C6 H6C 0.9800
C7A C12A 1.389(19)
C7A C8A 1.440(16)
C8A C9A 1.385(17)
C8A H8A 0.9500
C9A C10A 1.41(2)
C9A H9A 0.9500
C10A C11A 1.334(19)
C10A H10A 0.9500
C11A C12A 1.412(19)
C11A H11A 0.9500
C12A H12A 0.9500
C13 C18 1.386(9)
C13 C14 1.387(8)
C14 C15 1.373(9)
C14 H14 0.9500
C15 C16 1.371(10)
C15 H15 0.9500
C16 C17 1.382(10)
C16 H16 0.9500
C17 C18 1.400(9)
C17 H17 0.9500
C18 H18 0.9500
C19 C24 1.383(8)
C19 C20 1.401(7)
C20 C21 1.384(8)
C20 H20 0.9500
C21 C22 1.365(9)
C21 H21 0.9500
C22 C23 1.391(9)
C22 H22 0.9500
C23 C24 1.394(8)
C23 H23 0.9500
C24 H24 0.9500
C25 H25A 0.9900
C25 H25B 0.9900
C26 H26A 0.9900
C26 H26B 0.9900
C27 H27A 0.9800
C27 H27B 0.9800
C27 H27C 0.9800
C28 H28A 0.9800
C28 H28B 0.9800
C28 H28C 0.9800
C29 H29A 0.9800
C29 H29B 0.9800
C29 H29C 0.9800
C30 H30A 0.9800
C30 H30B 0.9800
C30 H30C 0.9800
C31 C36 1.379(7)
C31 C32 1.390(7)
C32 C33 1.384(8)
C32 H32 0.9500
C33 C34 1.372(8)
C33 H33 0.9500
C34 C35 1.379(8)
C34 H34 0.9500
C35 C36 1.386(7)
C35 H35 0.9500
C36 H36 0.9500
C37 C42 1.386(7)
C37 C38 1.401(8)
C38 C39 1.388(8)
C38 H38 0.9500
C39 C40 1.406(9)
C39 H39 0.9500
C40 C41 1.359(10)
C40 H40 0.9500
C41 C42 1.383(9)
C41 H41 0.9500
C42 H42 0.9500
C43 C48 1.390(7)
C43 C44 1.398(7)
C44 C45 1.391(8)
C44 H44 0.9500
C45 C46 1.377(9)
C45 H45 0.9500
C46 C47 1.387(8)
C46 H46 0.9500
C47 C48 1.381(8)
C47 H47 0.9500
C48 H48 0.9500
C49 C50 1.541(7)
C49 H49A 0.9900
C49 H49B 0.9900
C50 C52 1.510(8)
C50 C51 1.520(8)
C50 H50 1.0000
C51 H51A 0.9800
C51 H51B 0.9800
C51 H51C 0.9800
C52 H52A 0.9800
C52 H52B 0.9800
C52 H52C 0.9800
C7B C8B 1.3900
C7B C12B 1.3900
C8B C9B 1.3900
C8B H8B 0.9500
C9B C10B 1.3900
C9B H9B 0.9500
C10B C11B 1.3900
C10B H10B 0.9500
C11B C12B 1.3900
C11B H11B 0.9500
C12B H12B 0.9500

loop_
_geom_torsion_atom_site_label_1
_geom_torsion_atom_site_label_2
_geom_torsion_atom_site_label_3
_geom_torsion_atom_site_label_4
_geom_torsion
N5 Ta1 Ta2 N6 179.7(2)
N2 Ta1 Ta2 N6 96.8(2)
N1 Ta1 Ta2 N6 -98.3(2)
P1 Ta1 Ta2 N6 -5.83(18)
N5 Ta1 Ta2 N3 158.2(2)
N6 Ta1 Ta2 N3 -21.6(2)
N2 Ta1 Ta2 N3 75.2(2)
N1 Ta1 Ta2 N3 -119.9(2)
P1 Ta1 Ta2 N3 -27.38(17)
N6 Ta1 Ta2 N5 -179.7(2)
N2 Ta1 Ta2 N5 -83.0(2)
N1 Ta1 Ta2 N5 81.9(2)
P1 Ta1 Ta2 N5 174.44(15)
N5 Ta1 Ta2 P2 70.24(14)
N6 Ta1 Ta2 P2 -109.49(18)
N2 Ta1 Ta2 P2 -12.73(14)
N1 Ta1 Ta2 P2 152.16(14)
P1 Ta1 Ta2 P2 -115.32(5)
N5 Ta1 Ta2 Al1 -9.30(14)
N6 Ta1 Ta2 Al1 170.97(18)
N2 Ta1 Ta2 Al1 -92.27(14)
N1 Ta1 Ta2 Al1 72.62(14)
P1 Ta1 Ta2 Al1 165.14(5)
N5 Ta1 P1 C2 -164.9(11)
N6 Ta1 P1 C2 151.6(2)
N2 Ta1 P1 C2 33.3(2)
N1 Ta1 P1 C2 -87.2(2)
Ta2 Ta1 P1 C2 155.30(19)
N5 Ta1 P1 C13 80.1(11)
N6 Ta1 P1 C13 36.6(3)
N2 Ta1 P1 C13 -81.6(3)
N1 Ta1 P1 C13 157.8(3)
Ta2 Ta1 P1 C13 40.4(2)
N5 Ta1 P1 C1 -52.0(11)
N6 Ta1 P1 C1 -95.5(3)
N2 Ta1 P1 C1 146.2(3)
N1 Ta1 P1 C1 25.7(3)
Ta2 Ta1 P1 C1 -91.8(3)
N6 Ta2 P2 C26 -100.7(2)
N3 Ta2 P2 C26 160.6(2)
N5 Ta2 P2 C26 -19.7(2)
Ta1 Ta2 P2 C26 -58.0(2)
Al1 Ta2 P2 C26 19.3(2)
N6 Ta2 P2 C25 135.8(2)
N3 Ta2 P2 C25 37.1(2)
N5 Ta2 P2 C25 -143.1(2)
Ta1 Ta2 P2 C25 178.54(19)
Al1 Ta2 P2 C25 -104.22(19)
N6 Ta2 P2 C37 26.1(2)
N3 Ta2 P2 C37 -72.6(2)
N5 Ta2 P2 C37 107.2(2)
Ta1 Ta2 P2 C37 68.88(19)
Al1 Ta2 P2 C37 146.12(19)
N6 Ta2 Al1 N5 16.6(2)
N3 Ta2 Al1 N5 -159.3(2)
P2 Ta2 Al1 N5 -96.86(16)
Ta1 Ta2 Al1 N5 9.69(15)
N6 Ta2 Al1 N4 108.1(2)
N3 Ta2 Al1 N4 -67.7(2)
N5 Ta2 Al1 N4 91.5(2)
P2 Ta2 Al1 N4 -5.34(19)
Ta1 Ta2 Al1 N4 101.21(19)
N6 Ta2 Al1 C49 -91.4(2)
N3 Ta2 Al1 C49 92.8(2)
N5 Ta2 Al1 C49 -108.0(2)
P2 Ta2 Al1 C49 155.19(17)
Ta1 Ta2 Al1 C49 -98.26(17)
C3 Si1 N1 C7A 99.4(7)
C4 Si1 N1 C7A -24.9(8)
C1 Si1 N1 C7A -143.9(7)
C3 Si1 N1 C7B 109.6(7)
C4 Si1 N1 C7B -14.7(7)
C1 Si1 N1 C7B -133.7(6)
C3 Si1 N1 Ta1 -65.8(4)
C4 Si1 N1 Ta1 169.9(3)
C1 Si1 N1 Ta1 50.9(4)
N5 Ta1 N1 C7A -35.2(8)
N6 Ta1 N1 C7A -131.7(8)
N2 Ta1 N1 C7A 80.1(8)
P1 Ta1 N1 C7A 151.4(8)
Ta2 Ta1 N1 C7A -85.4(8)
N5 Ta1 N1 C7B -46.4(6)
N6 Ta1 N1 C7B -142.9(5)
N2 Ta1 N1 C7B 68.9(6)
P1 Ta1 N1 C7B 140.2(5)
Ta2 Ta1 N1 C7B -96.7(5)
N5 Ta1 N1 Si1 129.4(3)
N6 Ta1 N1 Si1 32.9(3)
N2 Ta1 N1 Si1 -115.3(3)
P1 Ta1 N1 Si1 -44.0(2)
Ta2 Ta1 N1 Si1 79.1(3)
C5 Si2 N2 C19 45.2(4)
C6 Si2 N2 C19 -78.3(4)
C2 Si2 N2 C19 162.0(4)
C5 Si2 N2 Ta1 -129.8(3)
C6 Si2 N2 Ta1 106.7(3)
C2 Si2 N2 Ta1 -13.0(4)
N5 Ta1 N2 C19 -4.1(4)
N6 Ta1 N2 C19 92.1(4)
N1 Ta1 N2 C19 -119.2(4)
P1 Ta1 N2 C19 173.8(4)
Ta2 Ta1 N2 C19 46.4(4)
N5 Ta1 N2 Si2 170.4(3)
N6 Ta1 N2 Si2 -93.5(3)
N1 Ta1 N2 Si2 55.2(3)
P1 Ta1 N2 Si2 -11.7(3)
Ta2 Ta1 N2 Si2 -139.1(2)
C27 Si3 N3 C31 -50.7(4)
C28 Si3 N3 C31 70.3(4)
C25 Si3 N3 C31 -170.8(4)
C27 Si3 N3 Ta2 128.7(3)
C28 Si3 N3 Ta2 -110.3(4)
C25 Si3 N3 Ta2 8.6(3)
N6 Ta2 N3 C31 39.8(3)
N5 Ta2 N3 C31 150.8(5)
P2 Ta2 N3 C31 151.7(3)
Ta1 Ta2 N3 C31 54.2(4)
Al1 Ta2 N3 C31 -143.9(3)
N6 Ta2 N3 Si3 -139.6(3)
N5 Ta2 N3 Si3 -28.6(8)
P2 Ta2 N3 Si3 -27.7(2)
Ta1 Ta2 N3 Si3 -125.2(2)
Al1 Ta2 N3 Si3 36.8(4)
C29 Si4 N4 C43 -102.8(4)
C30 Si4 N4 C43 20.2(5)
C26 Si4 N4 C43 134.5(4)
C29 Si4 N4 Al1 79.6(4)
C30 Si4 N4 Al1 -157.4(3)
C26 Si4 N4 Al1 -43.0(4)
N5 Al1 N4 C43 -102.3(4)
C49 Al1 N4 C43 44.0(5)
Ta2 Al1 N4 C43 -156.7(3)
N5 Al1 N4 Si4 75.3(3)
C49 Al1 N4 Si4 -138.4(3)
Ta2 Al1 N4 Si4 20.9(4)
N4 Al1 N5 Ta1 138.2(9)
C49 Al1 N5 Ta1 -8.6(10)
Ta2 Al1 N5 Ta1 -103.2(9)
N4 Al1 N5 Ta2 -118.57(19)
C49 Al1 N5 Ta2 94.7(2)
N6 Ta1 N5 Al1 103.8(9)
N2 Ta1 N5 Al1 -138.3(9)
N1 Ta1 N5 Al1 -15.5(10)
P1 Ta1 N5 Al1 60.4(18)
Ta2 Ta1 N5 Al1 103.6(9)
N6 Ta1 N5 Ta2 0.17(15)
N2 Ta1 N5 Ta2 118.05(15)
N1 Ta1 N5 Ta2 -119.19(15)
P1 Ta1 N5 Ta2 -43.3(11)
N6 Ta2 N5 Al1 -165.62(18)
N3 Ta2 N5 Al1 81.0(6)
P2 Ta2 N5 Al1 80.09(13)
Ta1 Ta2 N5 Al1 -165.4(2)
N6 Ta2 N5 Ta1 -0.18(15)
N3 Ta2 N5 Ta1 -113.5(6)
P2 Ta2 N5 Ta1 -114.47(11)
Al1 Ta2 N5 Ta1 165.4(2)
N3 Ta2 N6 Ta1 166.75(15)
N5 Ta2 N6 Ta1 0.18(15)
P2 Ta2 N6 Ta1 85.31(15)
Al1 Ta2 N6 Ta1 -10.3(2)
N5 Ta1 N6 Ta2 -0.20(17)
N2 Ta1 N6 Ta2 -106.34(19)
N1 Ta1 N6 Ta2 105.83(19)
P1 Ta1 N6 Ta2 175.30(15)
C2 P1 C1 Si1 98.1(4)
C13 P1 C1 Si1 -148.7(3)
Ta1 P1 C1 Si1 -7.8(4)
N1 Si1 C1 P1 -16.8(4)
C3 Si1 C1 P1 101.8(4)
C4 Si1 C1 P1 -137.1(4)
C13 P1 C2 Si2 83.9(3)
C1 P1 C2 Si2 -160.6(3)
Ta1 P1 C2 Si2 -46.8(3)
N2 Si2 C2 P1 43.3(3)
C5 Si2 C2 P1 161.4(3)
C6 Si2 C2 P1 -78.3(3)
C7B N1 C7A C12A -12(3)
Si1 N1 C7A C12A 122.8(9)
Ta1 N1 C7A C12A -71.1(11)
C7B N1 C7A C8A 168(4)
Si1 N1 C7A C8A -57.6(11)
Ta1 N1 C7A C8A 108.6(10)
N1 C7A C8A C9A 179.9(11)
C12A C7A C8A C9A -0.4(16)
C7A C8A C9A C10A 0.0(17)
C8A C9A C10A C11A 1(2)
C9A C10A C11A C12A -1(2)
N1 C7A C12A C11A 179.8(12)
C8A C7A C12A C11A 0.2(17)
C10A C11A C12A C7A 1(2)
C2 P1 C13 C18 -122.7(5)
C1 P1 C13 C18 121.7(6)
Ta1 P1 C13 C18 -10.9(6)
C2 P1 C13 C14 54.0(6)
C1 P1 C13 C14 -61.6(6)
Ta1 P1 C13 C14 165.8(4)
C18 C13 C14 C15 1.4(10)
P1 C13 C14 C15 -175.4(5)
C13 C14 C15 C16 0.8(10)
C14 C15 C16 C17 -2.4(11)
C15 C16 C17 C18 1.8(11)
C14 C13 C18 C17 -1.9(10)
P1 C13 C18 C17 174.9(6)
C16 C17 C18 C13 0.4(11)
Si2 N2 C19 C24 -106.5(5)
Ta1 N2 C19 C24 68.6(6)
Si2 N2 C19 C20 68.9(6)
Ta1 N2 C19 C20 -115.9(5)
C24 C19 C20 C21 1.9(8)
N2 C19 C20 C21 -173.7(5)
C19 C20 C21 C22 -1.2(10)
C20 C21 C22 C23 -0.3(11)
C21 C22 C23 C24 1.0(11)
C20 C19 C24 C23 -1.2(9)
N2 C19 C24 C23 174.5(5)
C22 C23 C24 C19 -0.2(10)
C26 P2 C25 Si3 -175.1(3)
C37 P2 C25 Si3 74.7(3)
Ta2 P2 C25 Si3 -42.2(3)
N3 Si3 C25 P2 27.0(3)
C27 Si3 C25 P2 -91.3(4)
C28 Si3 C25 P2 146.3(3)
C25 P2 C26 Si4 66.0(4)
C37 P2 C26 Si4 175.0(3)
Ta2 P2 C26 Si4 -54.8(4)
N4 Si4 C26 P2 64.4(4)
C29 Si4 C26 P2 -60.1(4)
C30 Si4 C26 P2 -176.2(4)
Si3 N3 C31 C36 90.0(5)
Ta2 N3 C31 C36 -89.4(5)
Si3 N3 C31 C32 -86.9(5)
Ta2 N3 C31 C32 93.6(5)
C36 C31 C32 C33 -1.7(9)
N3 C31 C32 C33 175.3(5)
C31 C32 C33 C34 0.5(10)
C32 C33 C34 C35 1.3(10)
C33 C34 C35 C36 -1.9(10)
C32 C31 C36 C35 1.2(8)
N3 C31 C36 C35 -175.9(5)
C34 C35 C36 C31 0.6(9)
C26 P2 C37 C42 -55.2(5)
C25 P2 C37 C42 58.3(5)
Ta2 P2 C37 C42 168.1(4)
C26 P2 C37 C38 127.0(5)
C25 P2 C37 C38 -119.4(5)
Ta2 P2 C37 C38 -9.6(5)
C42 C37 C38 C39 0.6(9)
P2 C37 C38 C39 178.4(5)
C37 C38 C39 C40 -0.7(10)
C38 C39 C40 C41 0.6(11)
C39 C40 C41 C42 -0.4(11)
C40 C41 C42 C37 0.2(10)
C38 C37 C42 C41 -0.3(9)
P2 C37 C42 C41 -178.1(5)
Si4 N4 C43 C48 -128.1(5)
Al1 N4 C43 C48 49.7(6)
Si4 N4 C43 C44 51.0(6)
Al1 N4 C43 C44 -131.3(4)
C48 C43 C44 C45 4.4(8)
N4 C43 C44 C45 -174.7(5)
C43 C44 C45 C46 -2.6(9)
C44 C45 C46 C47 -0.6(9)
C45 C46 C47 C48 2.0(9)
C46 C47 C48 C43 0.0(9)
C44 C43 C48 C47 -3.1(8)
N4 C43 C48 C47 176.0(5)
N5 Al1 C49 C50 -131.9(4)
N4 Al1 C49 C50 82.5(5)
Ta2 Al1 C49 C50 -80.0(4)
Al1 C49 C50 C52 167.1(5)
Al1 C49 C50 C51 -69.1(6)
C7A N1 C7B C8B -10(3)
Si1 N1 C7B C8B -59.7(8)
Ta1 N1 C7B C8B 116.2(6)
C7A N1 C7B C12B 168(4)
Si1 N1 C7B C12B 118.4(6)
Ta1 N1 C7B C12B -65.7(7)
C12B C7B C8B C9B 0.0
N1 C7B C8B C9B 178.1(9)
C7B C8B C9B C10B 0.0
C8B C9B C10B C11B 0.0
C9B C10B C11B C12B 0.0
C10B C11B C12B C7B 0.0
C8B C7B C12B C11B 0.0
N1 C7B C12B C11B -178.1(9)
